data_7060356
loop_
_publ_author_name
'Ma, Qin'
'Tong, Tinghao'
'Su, Zhi'

_publ_section_title
;
 Synthesis, crystal structure and theoretical calculations of two
 rare-earth borates with DUV cut-off edges
;
_journal_issue 10
_journal_name_full 'New Journal of Chemistry'
_journal_page_first 4823
_journal_page_last 4827
_journal_paper_doi 10.1039/D0NJ05763K
_journal_volume 45
_journal_year 2021
_chemical_formula_sum 'B5 O10 Y Zn'
_chemical_formula_weight 368.33
_space_group_crystal_system monoclinic
_space_group_IT_number 14
_space_group_name_Hall '-P 2yn'
_space_group_name_H-M_alt 'P 1 21/n 1'
_audit_creation_method SHELXL-2016/6
_audit_update_record
;
2020-12-15 deposited with the CCDC.	2021-01-22 downloaded from the CCDC.
;
_cell_angle_alpha 90
_cell_angle_beta 93.7550(10)
_cell_angle_gamma 90
_cell_formula_units_Z 4
_cell_length_a 8.5180(3)
_cell_length_b 7.5935(2)
_cell_length_c 9.3523(3)
_cell_measurement_reflns_used 9151
_cell_measurement_temperature 300(2)
_cell_measurement_theta_max 34.60
_cell_measurement_theta_min 3.13
_cell_volume 603.62(3)
_computing_cell_refinement 'Bruker SAINT'
_computing_data_collection 'Bruker APEX2'
_computing_data_reduction 'Bruker SAINT'
_computing_molecular_graphics 'Bruker SHELXTL'
_computing_publication_material 'Bruker SHELXTL'
_computing_structure_refinement 'SHELXL-2016/6 (Sheldrick, 2016)'
_computing_structure_solution 'SHELXT 2014/5 (Sheldrick, 2014)'
_diffrn_ambient_temperature 300(2)
_diffrn_measured_fraction_theta_full 0.997
_diffrn_measured_fraction_theta_max 0.998
_diffrn_measurement_device_type 'Bruker APEX-II CCD'
_diffrn_measurement_method '\f and \w scans'
_diffrn_radiation_type MoK\a
_diffrn_radiation_wavelength 0.71073
_diffrn_reflns_av_R_equivalents 0.0510
_diffrn_reflns_av_unetI/netI 0.0342
_diffrn_reflns_Laue_measured_fraction_full 0.997
_diffrn_reflns_Laue_measured_fraction_max 0.998
_diffrn_reflns_limit_h_max 13
_diffrn_reflns_limit_h_min -13
_diffrn_reflns_limit_k_max 11
_diffrn_reflns_limit_k_min -12
_diffrn_reflns_limit_l_max 14
_diffrn_reflns_limit_l_min -12
_diffrn_reflns_number 16183
_diffrn_reflns_point_group_measured_fraction_full 0.997
_diffrn_reflns_point_group_measured_fraction_max 0.998
_diffrn_reflns_theta_full 25.242
_diffrn_reflns_theta_max 34.608
_diffrn_reflns_theta_min 3.134
_exptl_absorpt_coefficient_mu 13.597
_exptl_absorpt_correction_type numerical
_exptl_absorpt_process_details face-index
_exptl_crystal_colour colorless
_exptl_crystal_density_diffrn 4.053
_exptl_crystal_description block
_exptl_crystal_F_000 696
_exptl_crystal_size_max 0.09
_exptl_crystal_size_mid 0.07
_exptl_crystal_size_min 0.05
_exptl_transmission_factor_max 0.4329
_exptl_transmission_factor_min 0.2263
_refine_diff_density_max 0.614
_refine_diff_density_min -0.579
_refine_diff_density_rms 0.134
_refine_ls_extinction_coef 0.0071(4)
_refine_ls_extinction_expression Fc^*^=kFc[1+0.001xFc^2^\l^3^/sin(2\q)]^-1/4^
_refine_ls_extinction_method 'SHELXL-2016/6 (Sheldrick 2016)'
_refine_ls_goodness_of_fit_ref 1.048
_refine_ls_hydrogen_treatment undef
_refine_ls_matrix_type full
_refine_ls_number_parameters 155
_refine_ls_number_reflns 2578
_refine_ls_number_restraints 0
_refine_ls_restrained_S_all 1.048
_refine_ls_R_factor_all 0.0272
_refine_ls_R_factor_gt 0.0211
_refine_ls_shift/su_max 0.001
_refine_ls_shift/su_mean 0.000
_refine_ls_structure_factor_coef Fsqd
_refine_ls_weighting_details 'w=1/[\s^2^(Fo^2^)+(0.0092P)^2^+0.4083P] where P=(Fo^2^+2Fc^2^)/3'
_refine_ls_weighting_scheme calc
_refine_ls_wR_factor_gt 0.0429
_refine_ls_wR_factor_ref 0.0446
_reflns_Friedel_coverage 0.000
_reflns_number_gt 2304
_reflns_number_total 2578
_reflns_threshold_expression 'I > 2\s(I)'
_cod_data_source_file d0nj05763k2.cif
_cod_data_source_block 1_CCDC1
_cod_depositor_comments 'Adding full bibliography for 7060355--7060356.cif.'
_cod_original_sg_symbol_H-M 'P 21/n'
_cod_database_code 7060356
_shelx_shelxl_version_number 2016/6
_shelx_space_group_comment
; 
The symmetry employed for this shelxl refinement is uniquely defined 
by the following loop, which should always be used as a source of 
symmetry information in preference to the above space-group names. 
They are only intended as comments. 
;

loop_
_space_group_symop_operation_xyz
'x, y, z'
'-x+1/2, y+1/2, -z+1/2'
'-x, -y, -z'
'x-1/2, -y-1/2, z-1/2'

loop_
_atom_site_label
_atom_site_type_symbol
_atom_site_fract_x
_atom_site_fract_y
_atom_site_fract_z
_atom_site_U_iso_or_equiv
_atom_site_adp_type
_atom_site_occupancy
_atom_site_site_symmetry_order
_atom_site_calc_flag
_atom_site_refinement_flags_posn
_atom_site_refinement_flags_adp
_atom_site_refinement_flags_occupancy
_atom_site_disorder_assembly
_atom_site_disorder_group
Y1 Y 0.81541(2) 0.68129(2) 0.75973(2) 0.00634(5) Uani 1 1 d . . . . .
Zn1 Zn 0.89430(2) 0.59150(3) 0.37283(2) 0.00718(5) Uani 1 1 d . . . . .
B1 B 0.5648(2) 0.6877(2) 0.0888(2) 0.0062(3) Uani 1 1 d . . . . .
B2 B 0.7772(2) 0.4680(2) 0.0577(2) 0.0057(3) Uani 1 1 d . . . . .
B3 B 0.5825(2) 0.4270(2) 0.2466(2) 0.0059(3) Uani 1 1 d . . . . .
B4 B 0.4815(2) 0.1758(2) 0.3973(2) 0.0054(3) Uani 1 1 d . . . . .
B5 B 0.6613(2) 0.3971(2) 0.5096(2) 0.0060(3) Uani 1 1 d . . . . .
O1 O 0.49171(14) 0.84811(16) 0.07088(13) 0.0067(2) Uani 1 1 d . . . . .
O2 O 0.68083(14) 0.62526(16) 0.00963(13) 0.0068(2) Uani 1 1 d . . . . .
O3 O 0.82327(14) 0.39112(15) -0.07914(13) 0.0060(2) Uani 1 1 d . . . . .
O4 O 0.68184(14) 0.35154(16) 0.14002(13) 0.0060(2) Uani 1 1 d . . . . .
O5 O 0.51058(14) 0.59317(15) 0.19967(13) 0.0070(2) Uani 1 1 d . . . . .
O6 O 0.46088(14) 0.29804(15) 0.27499(13) 0.0062(2) Uani 1 1 d . . . . .
O7 O 0.68387(14) 0.46800(16) 0.37821(13) 0.0067(2) Uani 1 1 d . . . . .
O8 O 0.58324(14) 0.03001(16) 0.34934(13) 0.0065(2) Uani 1 1 d . . . . .
O9 O 0.74589(14) 0.44227(16) 0.62934(13) 0.0070(2) Uani 1 1 d . . . . .
O10 O 0.54761(13) 0.26774(15) 0.52364(13) 0.0059(2) Uani 1 1 d . . . . .

loop_
_atom_site_aniso_label
_atom_site_aniso_U_11
_atom_site_aniso_U_22
_atom_site_aniso_U_33
_atom_site_aniso_U_23
_atom_site_aniso_U_13
_atom_site_aniso_U_12
Y1 0.00601(7) 0.00626(8) 0.00674(8) -0.00146(5) 0.00023(5) -0.00027(5)
Zn1 0.00793(9) 0.00637(9) 0.00719(9) -0.00021(7) 0.00004(7) -0.00047(6)
B1 0.0057(7) 0.0058(8) 0.0069(8) 0.0000(6) -0.0007(6) -0.0003(6)
B2 0.0046(7) 0.0065(8) 0.0062(8) 0.0004(6) 0.0003(6) 0.0008(6)
B3 0.0059(7) 0.0056(7) 0.0062(8) 0.0008(6) -0.0001(6) -0.0001(6)
B4 0.0049(7) 0.0050(7) 0.0062(7) -0.0006(6) -0.0004(6) -0.0011(5)
B5 0.0053(7) 0.0047(7) 0.0082(8) 0.0000(6) 0.0017(6) -0.0002(6)
O1 0.0070(5) 0.0055(5) 0.0076(5) 0.0005(4) 0.0005(4) 0.0009(4)
O2 0.0058(5) 0.0066(5) 0.0082(5) 0.0018(4) 0.0019(4) 0.0020(4)
O3 0.0047(5) 0.0077(5) 0.0056(5) -0.0011(4) 0.0007(4) 0.0016(4)
O4 0.0057(5) 0.0053(5) 0.0071(5) -0.0002(4) 0.0024(4) -0.0006(4)
O5 0.0070(5) 0.0062(5) 0.0079(5) 0.0020(4) 0.0020(4) 0.0016(4)
O6 0.0050(5) 0.0068(5) 0.0067(5) 0.0022(4) 0.0002(4) -0.0016(4)
O7 0.0070(5) 0.0071(5) 0.0059(5) 0.0009(4) -0.0001(4) -0.0021(4)
O8 0.0070(5) 0.0065(5) 0.0061(5) -0.0003(4) 0.0003(4) 0.0020(4)
O9 0.0083(5) 0.0065(5) 0.0060(5) -0.0004(4) -0.0001(4) -0.0016(4)
O10 0.0060(5) 0.0063(5) 0.0055(5) -0.0004(4) 0.0005(4) -0.0014(4)

loop_
_atom_type_symbol
_atom_type_description
_atom_type_scat_dispersion_real
_atom_type_scat_dispersion_imag
_atom_type_scat_source
B B 0.0013 0.0007 'International Tables Vol C Tables 4.2.6.8 and 6.1.1.4'
O O 0.0106 0.0060 'International Tables Vol C Tables 4.2.6.8 and 6.1.1.4'
Y Y -2.7962 3.5667 'International Tables Vol C Tables 4.2.6.8 and 6.1.1.4'
Zn Zn 0.2839 1.4301 'International Tables Vol C Tables 4.2.6.8 and 6.1.1.4'

loop_
_geom_angle_atom_site_label_1
_geom_angle_atom_site_label_2
_geom_angle_atom_site_label_3
_geom_angle
_geom_angle_site_symmetry_1
_geom_angle_site_symmetry_3
_geom_angle_publ_flag
O9 Y1 O9 151.341(13) . 2_656 ?
O9 Y1 O6 75.74(4) . 3_666 ?
O9 Y1 O6 75.65(4) 2_656 3_666 ?
O9 Y1 O10 142.01(4) . 2_656 ?
O9 Y1 O10 59.39(4) 2_656 2_656 ?
O6 Y1 O10 122.09(4) 3_666 2_656 ?
O9 Y1 O1 71.39(4) . 4_676 ?
O9 Y1 O1 125.44(4) 2_656 4_676 ?
O6 Y1 O1 124.81(4) 3_666 4_676 ?
O10 Y1 O1 111.02(4) 2_656 4_676 ?
O9 Y1 O5 126.38(4) . 4_676 ?
O9 Y1 O5 71.57(4) 2_656 4_676 ?
O6 Y1 O5 126.94(4) 3_666 4_676 ?
O10 Y1 O5 72.62(4) 2_656 4_676 ?
O1 Y1 O5 55.69(4) 4_676 4_676 ?
O9 Y1 O3 92.93(4) . 2_655 ?
O9 Y1 O3 69.75(4) 2_656 2_655 ?
O6 Y1 O3 56.89(4) 3_666 2_655 ?
O10 Y1 O3 125.06(4) 2_656 2_655 ?
O1 Y1 O3 81.73(4) 4_676 2_655 ?
O5 Y1 O3 72.96(4) 4_676 2_655 ?
O9 Y1 O3 68.59(4) . 1_556 ?
O9 Y1 O3 116.90(4) 2_656 1_556 ?
O6 Y1 O3 96.93(4) 3_666 1_556 ?
O10 Y1 O3 75.67(4) 2_656 1_556 ?
O1 Y1 O3 110.17(4) 4_676 1_556 ?
O5 Y1 O3 134.97(4) 4_676 1_556 ?
O3 Y1 O3 151.89(2) 2_655 1_556 ?
O9 Y1 O2 103.34(4) . 1_556 ?
O9 Y1 O2 68.04(4) 2_656 1_556 ?
O6 Y1 O2 69.75(4) 3_666 1_556 ?
O10 Y1 O2 61.07(4) 2_656 1_556 ?
O1 Y1 O2 160.36(4) 4_676 1_556 ?
O5 Y1 O2 129.33(4) 4_676 1_556 ?
O3 Y1 O2 117.76(4) 2_655 1_556 ?
O3 Y1 O2 51.54(4) 1_556 1_556 ?
O9 Y1 B5 157.79(5) . 2_656 ?
O9 Y1 B5 29.58(5) 2_656 2_656 ?
O6 Y1 B5 95.16(5) 3_666 2_656 ?
O10 Y1 B5 30.92(5) 2_656 2_656 ?
O1 Y1 B5 128.73(5) 4_676 2_656 ?
O5 Y1 B5 75.33(5) 4_676 2_656 ?
O3 Y1 B5 98.98(5) 2_655 2_656 ?
O3 Y1 B5 92.97(5) 1_556 2_656 ?
O2 Y1 B5 54.49(5) 1_556 2_656 ?
O9 Y1 O8 83.28(4) . 4_666 ?
O9 Y1 O8 123.15(4) 2_656 4_666 ?
O6 Y1 O8 147.59(4) 3_666 4_666 ?
O10 Y1 O8 64.31(4) 2_656 4_666 ?
O1 Y1 O8 68.86(4) 4_676 4_666 ?
O5 Y1 O8 85.42(4) 4_676 4_666 ?
O3 Y1 O8 150.04(4) 2_655 4_666 ?
O3 Y1 O8 51.91(3) 1_556 4_666 ?
O2 Y1 O8 91.92(3) 1_556 4_666 ?
B5 Y1 O8 95.18(5) 2_656 4_666 ?
O9 Y1 B1 98.85(5) . 4_676 ?
O9 Y1 B1 98.49(5) 2_656 4_676 ?
O6 Y1 B1 131.12(5) 3_666 4_676 ?
O10 Y1 B1 92.22(5) 2_656 4_676 ?
O1 Y1 B1 27.84(5) 4_676 4_676 ?
O5 Y1 B1 27.86(5) 4_676 4_676 ?
O3 Y1 B1 75.33(5) 2_655 4_676 ?
O3 Y1 B1 126.81(4) 1_556 4_676 ?
O2 Y1 B1 153.26(5) 1_556 4_676 ?
B5 Y1 B1 102.27(5) 2_656 4_676 ?
O8 Y1 B1 75.94(4) 4_666 4_676 ?
O7 Zn1 O1 113.01(5) . 4_676 ?
O7 Zn1 O4 99.66(5) . 2_655 ?
O1 Zn1 O4 86.88(5) 4_676 2_655 ?
O7 Zn1 O1 88.97(5) . 2_645 ?
O1 Zn1 O1 79.57(5) 4_676 2_645 ?
O4 Zn1 O1 165.99(5) 2_655 2_645 ?
O7 Zn1 O8 93.34(5) . 2_655 ?
O1 Zn1 O8 150.81(5) 4_676 2_655 ?
O4 Zn1 O8 101.39(5) 2_655 2_655 ?
O1 Zn1 O8 89.00(5) 2_645 2_655 ?
O7 Zn1 O6 141.42(5) . 2_655 ?
O1 Zn1 O6 100.23(4) 4_676 2_655 ?
O4 Zn1 O6 62.00(4) 2_655 2_655 ?
O1 Zn1 O6 116.80(4) 2_645 2_655 ?
O8 Zn1 O6 61.21(4) 2_655 2_655 ?
O7 Zn1 Y1 112.33(4) . 3_766 ?
O1 Zn1 Y1 101.53(3) 4_676 3_766 ?
O4 Zn1 Y1 139.78(3) 2_655 3_766 ?
O1 Zn1 Y1 42.12(3) 2_645 3_766 ?
O8 Zn1 Y1 54.68(3) 2_655 3_766 ?
O6 Zn1 Y1 77.78(3) 2_655 3_766 ?
O2 B1 O5 121.62(15) . . ?
O2 B1 O1 125.69(16) . . ?
O5 B1 O1 112.68(15) . . ?
O2 B1 Y1 179.50(13) . 4_575 ?
O5 B1 Y1 57.89(8) . 4_575 ?
O1 B1 Y1 54.80(8) . 4_575 ?
O4 B2 O3 113.94(14) . . ?
O4 B2 O2 109.19(13) . . ?
O3 B2 O2 103.05(13) . . ?
O4 B2 O8 109.38(14) . 2_655 ?
O3 B2 O8 112.27(13) . 2_655 ?
O2 B2 O8 108.71(13) . 2_655 ?
O5 B3 O6 110.24(13) . . ?
O5 B3 O4 112.54(14) . . ?
O6 B3 O4 108.01(13) . . ?
O5 B3 O7 106.09(13) . . ?
O6 B3 O7 111.68(14) . . ?
O4 B3 O7 108.31(13) . . ?
O10 B4 O3 110.72(14) . 4_566 ?
O10 B4 O6 110.40(13) . . ?
O3 B4 O6 105.69(13) 4_566 . ?
O10 B4 O8 113.48(13) . . ?
O3 B4 O8 110.14(13) 4_566 . ?
O6 B4 O8 106.02(13) . . ?
O10 B4 Y1 119.14(10) . 3_666 ?
O3 B4 Y1 56.93(8) 4_566 3_666 ?
O6 B4 Y1 49.29(7) . 3_666 ?
O8 B4 Y1 126.92(11) . 3_666 ?
O9 B5 O7 123.52(15) . . ?
O9 B5 O10 116.25(15) . . ?
O7 B5 O10 120.22(15) . . ?
O9 B5 Y1 58.66(9) . 2_646 ?
O7 B5 Y1 161.46(12) . 2_646 ?
O10 B5 Y1 60.81(8) . 2_646 ?
B1 O1 Zn1 117.79(11) . 4_575 ?
B1 O1 Zn1 122.81(11) . 2_655 ?
Zn1 O1 Zn1 100.44(5) 4_575 2_655 ?
B1 O1 Y1 97.36(10) . 4_575 ?
Zn1 O1 Y1 116.97(5) 4_575 4_575 ?
Zn1 O1 Y1 101.25(5) 2_655 4_575 ?
B1 O2 B2 121.19(13) . . ?
B1 O2 Y1 141.35(11) . 1_554 ?
B2 O2 Y1 97.43(9) . 1_554 ?
B4 O3 B2 124.26(13) 4_665 . ?
B4 O3 Y1 94.23(9) 4_665 2_645 ?
B2 O3 Y1 132.78(10) . 2_645 ?
B4 O3 Y1 100.96(9) 4_665 1_554 ?
B2 O3 Y1 99.42(9) . 1_554 ?
Y1 O3 Y1 98.53(4) 2_645 1_554 ?
B2 O4 B3 119.31(13) . . ?
B2 O4 Zn1 136.84(10) . 2_645 ?
B3 O4 Zn1 102.62(9) . 2_645 ?
B1 O5 B3 121.82(14) . . ?
B1 O5 Y1 94.25(10) . 4_575 ?
B3 O5 Y1 143.63(10) . 4_575 ?
B3 O6 B4 120.83(13) . . ?
B3 O6 Y1 129.97(10) . 3_666 ?
B4 O6 Y1 102.45(9) . 3_666 ?
B3 O6 Zn1 86.45(9) . 2_645 ?
B4 O6 Zn1 89.77(9) . 2_645 ?
Y1 O6 Zn1 119.65(5) 3_666 2_645 ?
B5 O7 B3 123.51(13) . . ?
B5 O7 Zn1 112.44(10) . . ?
B3 O7 Zn1 122.84(10) . . ?
B4 O8 B2 120.77(13) . 2_645 ?
B4 O8 Zn1 102.66(10) . 2_645 ?
B2 O8 Zn1 120.70(10) 2_645 2_645 ?
B4 O8 Y1 92.08(9) . 4_565 ?
B2 O8 Y1 125.32(9) 2_645 4_565 ?
Zn1 O8 Y1 87.62(4) 2_645 4_565 ?
B5 O9 Y1 140.50(11) . . ?
B5 O9 Y1 91.76(10) . 2_646 ?
Y1 O9 Y1 120.57(5) . 2_646 ?
B5 O10 B4 119.78(14) . . ?
B5 O10 Y1 88.26(10) . 2_646 ?
B4 O10 Y1 134.96(10) . 2_646 ?

loop_
_geom_bond_atom_site_label_1
_geom_bond_atom_site_label_2
_geom_bond_distance
_geom_bond_site_symmetry_2
_geom_bond_publ_flag
Y1 O9 2.2444(12) . ?
Y1 O9 2.3124(12) 2_656 ?
Y1 O6 2.3598(12) 3_666 ?
Y1 O10 2.3637(12) 2_656 ?
Y1 O1 2.4024(12) 4_676 ?
Y1 O5 2.4768(12) 4_676 ?
Y1 O3 2.5545(12) 2_655 ?
Y1 O3 2.6678(12) 1_556 ?
Y1 O2 2.7034(12) 1_556 ?
Y1 B5 2.7063(19) 2_656 ?
Y1 O8 2.8689(12) 4_666 ?
Y1 B1 2.9159(19) 4_676 ?
Zn1 O7 2.0265(12) . ?
Zn1 O1 2.0318(13) 4_676 ?
Zn1 O4 2.0794(12) 2_655 ?
Zn1 O1 2.1374(12) 2_645 ?
Zn1 O8 2.1503(12) 2_655 ?
Zn1 O6 2.4731(12) 2_655 ?
B1 O2 1.359(2) . ?
B1 O5 1.366(2) . ?
B1 O1 1.373(2) . ?
B2 O4 1.455(2) . ?
B2 O3 1.482(2) . ?
B2 O2 1.501(2) . ?
B2 O8 1.502(2) 2_655 ?
B3 O5 1.458(2) . ?
B3 O6 1.462(2) . ?
B3 O4 1.466(2) . ?
B3 O7 1.490(2) . ?
B4 O10 1.454(2) . ?
B4 O3 1.471(2) 4_566 ?
B4 O6 1.474(2) . ?
B4 O8 1.493(2) . ?
B5 O9 1.337(2) . ?
B5 O7 1.366(2) . ?
B5 O10 1.391(2) . ?
